data_1548479
loop_
_publ_author_name
'Milan Bergeron-Brlek'
'Michael Meanwell'
'Robert Britton'

_publ_section_title
;
 Direct synthesis of imino-C-nucleoside analogues and other biologically
 active iminosugars
;
_journal_name_full 'Nature Communications'
_journal_page_first 6903
_journal_paper_doi 10.1038/ncomms7903
_journal_volume 6
_journal_year 2015
_chemical_absolute_configuration syn
_chemical_formula_sum 'C14 H23 N O3'
_chemical_formula_weight 253.33
_space_group_crystal_system tetragonal
_space_group_IT_number 92
_space_group_name_Hall 'P 4abw 2nw'
_space_group_name_H-M_alt 'P 41 21 2'
_symmetry_space_group_name_Hall 'P 4abw 2nw'
_symmetry_space_group_name_H-M 'P 41 21 2'
_atom_sites_solution_hydrogens geom
_cell_angle_alpha 90
_cell_angle_beta 90
_cell_angle_gamma 90
_cell_formula_units_Z 8
_cell_length_a 12.8285(6)
_cell_length_b 12.8285(6)
_cell_length_c 18.0935(9)
_cell_measurement_reflns_used 3652
_cell_measurement_temperature 296(2)
_cell_measurement_theta_max 22.87
_cell_measurement_theta_min 2.51
_cell_volume 2977.7(2)
_computing_cell_refinement 'Bruker SAINT'
_computing_data_collection 'Bruker APEX2'
_computing_data_reduction 'Bruker SAINT'
_computing_molecular_graphics 'Bruker SHELXTL'
_computing_publication_material 'Bruker SHELXTL'
_computing_structure_refinement 'SHELXL-2014 (Sheldrick 2014)'
_computing_structure_solution 'SHELXS-97 (Sheldrick 2008)'
_diffrn_ambient_temperature 296(2)
_diffrn_measured_fraction_theta_full 0.999
_diffrn_measured_fraction_theta_max 0.999
_diffrn_measurement_device_type 'Bruker APEX-II CCD'
_diffrn_measurement_method '\f and \w scans'
_diffrn_radiation_type MoK\a
_diffrn_radiation_wavelength 0.71073
_diffrn_reflns_av_R_equivalents 0.0305
_diffrn_reflns_av_unetI/netI 0.0336
_diffrn_reflns_Laue_measured_fraction_full 0.999
_diffrn_reflns_Laue_measured_fraction_max 0.999
_diffrn_reflns_limit_h_max 5
_diffrn_reflns_limit_h_min -15
_diffrn_reflns_limit_k_max 14
_diffrn_reflns_limit_k_min -14
_diffrn_reflns_limit_l_max 21
_diffrn_reflns_limit_l_min -21
_diffrn_reflns_number 9902
_diffrn_reflns_point_group_measured_fraction_full 0.999
_diffrn_reflns_point_group_measured_fraction_max 1.000
_diffrn_reflns_theta_full 25.242
_diffrn_reflns_theta_max 25.347
_diffrn_reflns_theta_min 1.946
_exptl_absorpt_coefficient_mu 0.079
_exptl_absorpt_correction_T_max 0.7452
_exptl_absorpt_correction_T_min 0.7189
_exptl_absorpt_correction_type multi-scan
_exptl_absorpt_process_details '(Sheldrich , 1996)'
_exptl_crystal_colour colourless
_exptl_crystal_density_diffrn 1.130
_exptl_crystal_description Block
_exptl_crystal_F_000 1104
_exptl_crystal_size_max 0.602
_exptl_crystal_size_mid 0.230
_exptl_crystal_size_min 0.108
_refine_diff_density_max 0.090
_refine_diff_density_min -0.094
_refine_diff_density_rms 0.024
_refine_ls_abs_structure_details
;
 Flack x determined using 677 quotients [(I+)-(I-)]/[(I+)+(I-)]
 (Parsons and Flack (2004), Acta Cryst. A60, s61).
;
_refine_ls_abs_structure_Flack 0.5(7)
_refine_ls_extinction_coef 0.0046(9)
_refine_ls_extinction_expression Fc^*^=kFc[1+0.001xFc^2^\l^3^/sin(2\q)]^-1/4^
_refine_ls_extinction_method SHELXL
_refine_ls_goodness_of_fit_ref 1.021
_refine_ls_hydrogen_treatment mixed
_refine_ls_matrix_type full
_refine_ls_number_parameters 168
_refine_ls_number_reflns 2736
_refine_ls_number_restraints 141
_refine_ls_restrained_S_all 1.007
_refine_ls_R_factor_all 0.0633
_refine_ls_R_factor_gt 0.0386
_refine_ls_shift/su_max 0.000
_refine_ls_shift/su_mean 0.000
_refine_ls_structure_factor_coef Fsqd
_refine_ls_weighting_details
;
 w=1/[\s^2^(Fo^2^)+(0.0382P)^2^+0.1986P]
 where P=(Fo^2^+2Fc^2^)/3
;
_refine_ls_weighting_scheme calc
_refine_ls_wR_factor_gt 0.0793
_refine_ls_wR_factor_ref 0.0883
_reflns_Friedel_coverage 0.681
_reflns_Friedel_fraction_full 0.999
_reflns_Friedel_fraction_max 1.000
_reflns_number_gt 2018
_reflns_number_total 2736
_reflns_threshold_expression 'I > 2\s(I)'
_cod_data_source_file ncomms7903-s7.cif
_cod_data_source_block mo_1MM037_0m_a
_cod_depositor_comments
;
The following automatic conversions were performed:

'_exptl_absorpt_correction_type' value 'Multi-scan' changed to
'multi-scan' according to the built-in table from CIF Core dictionary
named 'cif_core.dic' version 2.4.1 from 2010-06-29.

Automatic conversion script
Id: cif_fix_values 5376 2017-05-30 11:51:03Z andrius 
;
_cod_original_cell_volume 2977.7(3)
_cod_database_code 1548479
_shelx_space_group_comment
;
The symmetry employed for this shelxl refinement is uniquely defined
by the following loop, which should always be used as a source of
symmetry information in preference to the above space-group names.
They are only intended as comments.
;
_shelx_estimated_absorpt_t_min 0.954
_shelx_estimated_absorpt_t_max 0.992
_shelxl_version_number 2013-2

loop_
_space_group_symop_operation_xyz
'x, y, z'
'-x, -y, z+1/2'
'-y+1/2, x+1/2, z+1/4'
'y+1/2, -x+1/2, z+3/4'
'-x+1/2, y+1/2, -z+1/4'
'x+1/2, -y+1/2, -z+3/4'
'y, x, -z'
'-y, -x, -z+1/2'

loop_
_atom_site_label
_atom_site_type_symbol
_atom_site_fract_x
_atom_site_fract_y
_atom_site_fract_z
_atom_site_U_iso_or_equiv
_atom_site_adp_type
_atom_site_occupancy
_atom_site_site_symmetry_order
_atom_site_calc_flag
_atom_site_refinement_flags_posn
_atom_site_refinement_flags_adp
_atom_site_refinement_flags_occupancy
_atom_site_disorder_assembly
_atom_site_disorder_group
O1 O 0.25768(15) 0.84621(17) 0.59789(11) 0.0723(6) Uani 1 1 d . U . . .
N1 N 0.46250(14) 0.78069(15) 0.45985(10) 0.0418(5) Uani 1 1 d . U . . .
C1 C 0.2893(2) 0.8082(2) 0.52685(15) 0.0611(8) Uani 1 1 d . U . . .
H1A H 0.2667 0.8554 0.4882 0.073 Uiso 1 1 calc R U . . .
H1B H 0.2594 0.7400 0.5176 0.073 Uiso 1 1 calc R U . . .
O2 O 0.41216(14) 0.94297(14) 0.61719(9) 0.0604(5) Uani 1 1 d . U . . .
C2 C 0.40693(19) 0.80196(19) 0.52905(12) 0.0452(6) Uani 1 1 d . U . . .
H2 H 0.4285 0.7516 0.5668 0.054 Uiso 1 1 calc R U . . .
C3 C 0.44952(18) 0.9075(2) 0.54782(12) 0.0451(6) Uani 1 1 d . U . . .
H3 H 0.4272 0.9568 0.5096 0.054 Uiso 1 1 calc R U . . .
O3 O 0.60943(14) 0.83785(14) 0.60243(9) 0.0554(5) Uani 1 1 d . U . . .
H3A H 0.639(2) 0.8828(16) 0.6324(13) 0.083 Uiso 1 1 calc R U . . .
C4 C 0.56614(19) 0.89182(19) 0.54111(11) 0.0434(6) Uani 1 1 d . U . . .
H4 H 0.6022 0.9580 0.5324 0.052 Uiso 1 1 calc R U . . .
C5 C 0.57156(18) 0.82024(19) 0.47249(12) 0.0415(6) Uani 1 1 d . U . . .
H5 H 0.6172 0.7610 0.4835 0.050 Uiso 1 1 calc R U . . .
C9 C 0.4589(2) 0.6701(2) 0.43902(13) 0.0511(7) Uani 1 1 d . U . . .
H9A H 0.3877 0.6453 0.4437 0.061 Uiso 1 1 calc R U . . .
H9B H 0.5016 0.6305 0.4733 0.061 Uiso 1 1 calc R U . . .
C8 C 0.7584(3) 1.0034(3) 0.40601(17) 0.0769(9) Uani 1 1 d . U . . .
H8A H 0.7126 1.0575 0.3951 0.092 Uiso 1 1 calc R U . . .
H8B H 0.8290 1.0170 0.4122 0.092 Uiso 1 1 calc R U . . .
C7 C 0.7238(2) 0.9093(3) 0.41258(14) 0.0591(7) Uani 1 1 d . U . . .
H7 H 0.7721 0.8576 0.4235 0.071 Uiso 1 1 calc R U . . .
C6 C 0.61303(19) 0.8767(2) 0.40415(13) 0.0511(7) Uani 1 1 d . U . . .
H6A H 0.6070 0.8310 0.3617 0.061 Uiso 1 1 calc R U . . .
H6B H 0.5705 0.9378 0.3949 0.061 Uiso 1 1 calc R U . . .
C00E C 0.3001(2) 0.9444(3) 0.61919(16) 0.0698(8) Uani 1 1 d . U . . .
C00G C 0.2561(3) 1.0327(3) 0.5727(2) 0.0912(11) Uani 1 1 d . U . . .
H00A H 0.2775 1.0239 0.5223 0.137 Uiso 1 1 calc R U . . .
H00B H 0.2817 1.0981 0.5911 0.137 Uiso 1 1 calc R U . . .
H00C H 0.1814 1.0318 0.5755 0.137 Uiso 1 1 calc R U . . .
C00I C 0.2721(3) 0.9557(3) 0.70068(17) 0.1035(13) Uani 1 1 d . U . . .
H00D H 0.3028 1.0183 0.7199 0.155 Uiso 1 1 calc R U . . .
H00E H 0.2982 0.8967 0.7276 0.155 Uiso 1 1 calc R U . . .
H00F H 0.1977 0.9592 0.7059 0.155 Uiso 1 1 calc R U . . .
C10 C 0.4958(2) 0.6497(2) 0.36247(15) 0.0562(7) Uani 1 1 d . U . . .
H10 H 0.4667 0.6899 0.3250 0.067 Uiso 1 1 calc R U . . .
C11 C 0.5644(3) 0.5815(3) 0.34323(19) 0.0887(11) Uani 1 1 d . U . . .
H11A H 0.5956 0.5395 0.3788 0.106 Uiso 1 1 calc R U . . .
H11B H 0.5827 0.5743 0.2938 0.106 Uiso 1 1 calc R U . . .

loop_
_atom_site_aniso_label
_atom_site_aniso_U_11
_atom_site_aniso_U_22
_atom_site_aniso_U_33
_atom_site_aniso_U_23
_atom_site_aniso_U_13
_atom_site_aniso_U_12
O1 0.0554(12) 0.0933(16) 0.0681(12) -0.0107(12) 0.0174(10) -0.0128(11)
N1 0.0419(12) 0.0449(12) 0.0386(11) -0.0025(9) -0.0052(9) -0.0039(9)
C1 0.0503(17) 0.075(2) 0.0580(17) -0.0039(15) 0.0035(14) -0.0112(14)
O2 0.0533(12) 0.0786(13) 0.0492(10) -0.0164(9) 0.0046(8) -0.0001(10)
C2 0.0451(15) 0.0536(16) 0.0368(13) 0.0012(11) -0.0029(11) -0.0038(12)
C3 0.0444(15) 0.0526(16) 0.0382(12) -0.0026(12) 0.0004(11) 0.0025(12)
O3 0.0616(12) 0.0587(11) 0.0459(9) -0.0011(9) -0.0188(9) -0.0018(9)
C4 0.0456(14) 0.0461(14) 0.0386(12) -0.0022(12) -0.0060(11) -0.0014(11)
C5 0.0371(14) 0.0456(14) 0.0419(12) -0.0047(11) -0.0037(11) 0.0023(11)
C9 0.0552(17) 0.0498(16) 0.0484(14) -0.0027(13) -0.0101(13) -0.0043(12)
C8 0.063(2) 0.082(2) 0.086(2) -0.004(2) 0.0027(18) -0.0139(17)
C7 0.0465(17) 0.074(2) 0.0565(17) -0.0027(16) 0.0077(13) 0.0027(15)
C6 0.0499(16) 0.0601(17) 0.0432(13) -0.0044(12) 0.0005(13) -0.0017(13)
C00E 0.0501(18) 0.094(2) 0.0653(19) -0.0168(17) 0.0112(14) 0.0008(16)
C00G 0.062(2) 0.102(3) 0.110(3) -0.010(2) 0.000(2) 0.0197(19)
C00I 0.084(3) 0.149(4) 0.077(2) -0.029(2) 0.028(2) 0.002(2)
C10 0.0572(18) 0.0551(17) 0.0562(16) -0.0112(14) -0.0050(14) -0.0069(14)
C11 0.084(2) 0.089(3) 0.093(2) -0.021(2) 0.001(2) 0.016(2)

loop_
_atom_type_symbol
_atom_type_description
_atom_type_scat_dispersion_real
_atom_type_scat_dispersion_imag
_atom_type_scat_source
C C 0.0033 0.0016 'International Tables Vol C Tables 4.2.6.8 and 6.1.1.4'
H H 0.0000 0.0000 'International Tables Vol C Tables 4.2.6.8 and 6.1.1.4'
N N 0.0061 0.0033 'International Tables Vol C Tables 4.2.6.8 and 6.1.1.4'
O O 0.0106 0.0060 'International Tables Vol C Tables 4.2.6.8 and 6.1.1.4'

loop_
_geom_angle_atom_site_label_1
_geom_angle_atom_site_label_2
_geom_angle_atom_site_label_3
_geom_angle
_geom_angle_site_symmetry_1
_geom_angle_site_symmetry_3
C00E O1 C1 115.8(2) . .
C2 N1 C9 112.55(19) . .
C2 N1 C5 105.03(17) . .
C9 N1 C5 113.20(18) . .
O1 C1 C2 106.1(2) . .
C3 O2 C00E 111.34(19) . .
N1 C2 C3 100.62(18) . .
N1 C2 C1 118.2(2) . .
C3 C2 C1 108.8(2) . .
O2 C3 C2 111.55(19) . .
O2 C3 C4 116.56(19) . .
C2 C3 C4 102.8(2) . .
O3 C4 C3 112.84(19) . .
O3 C4 C5 108.67(19) . .
C3 C4 C5 100.81(18) . .
N1 C5 C6 111.11(18) . .
N1 C5 C4 106.28(18) . .
C6 C5 C4 112.6(2) . .
N1 C9 C10 113.5(2) . .
C8 C7 C6 125.5(3) . .
C7 C6 C5 112.5(2) . .
O1 C00E O2 111.3(2) . .
O1 C00E C00G 111.6(3) . .
O2 C00E C00G 111.5(3) . .
O1 C00E C00I 104.8(3) . .
O2 C00E C00I 105.1(2) . .
C00G C00E C00I 112.2(3) . .
C11 C10 C9 126.0(3) . .

loop_
_geom_bond_atom_site_label_1
_geom_bond_atom_site_label_2
_geom_bond_distance
_geom_bond_site_symmetry_2
O1 C00E 1.425(4) .
O1 C1 1.433(3) .
N1 C2 1.466(3) .
N1 C9 1.469(3) .
N1 C5 1.506(3) .
C1 C2 1.512(3) .
O2 C3 1.419(3) .
O2 C00E 1.439(3) .
C2 C3 1.499(3) .
C3 C4 1.514(3) .
O3 C4 1.421(3) .
C4 C5 1.546(3) .
C5 C6 1.529(3) .
C9 C10 1.487(3) .
C8 C7 1.291(4) .
C7 C6 1.489(4) .
C00E C00G 1.519(4) .
C00E C00I 1.524(4) .
C10 C11 1.289(4) .
